data_4035086
loop_
_publ_author_name
'Kibriya, Golam'
'Bagdi, Avik Kumar'
'Hajra, Alakananda'

_publ_section_title
;
 Visible-Light-Promoted C(sp<sup>3</sup>)-C(sp<sup>2</sup>)
 Cross-Dehydrogenative Coupling of Tertiary Amine with Imidazopyridine.
;
_journal_issue 17
_journal_name_full 'The Journal of organic chemistry'
_journal_page_first 10619
_journal_page_last 10626
_journal_paper_doi 10.1021/acs.joc.8b01433
_journal_volume 83
_journal_year 2018
_chemical_formula_moiety 'C28 H22 F N3, 0.5(C H2 Cl2)'
_chemical_formula_sum 'C28.5 H23 Cl F N3'
_chemical_formula_weight 461.97
_space_group_crystal_system monoclinic
_space_group_IT_number 9
_space_group_name_Hall 'C -2yc'
_space_group_name_H-M_alt 'C 1 c 1'
_atom_sites_solution_hydrogens geom
_audit_creation_method SHELXL-2014/7
_cell_angle_alpha 90
_cell_angle_beta 116.115(4)
_cell_angle_gamma 90
_cell_formula_units_Z 8
_cell_length_a 15.7615(15)
_cell_length_b 19.7057(19)
_cell_length_c 16.691(2)
_cell_measurement_reflns_used 184
_cell_measurement_temperature 296(2)
_cell_measurement_theta_max 25.764
_cell_measurement_theta_min 1.421
_cell_volume 4654.9(9)
_computing_structure_refinement 'SHELXL-2014/7 (Sheldrick, 2014)'
_diffrn_ambient_temperature 296(2)
_diffrn_measured_fraction_theta_full 1.000
_diffrn_measured_fraction_theta_max 0.991
_diffrn_measurement_device_type 'Bruker Apex II'
_diffrn_measurement_method 'Omega Scan'
_diffrn_radiation_type MoK\a
_diffrn_radiation_wavelength 0.71073
_diffrn_reflns_av_R_equivalents 0.1190
_diffrn_reflns_av_unetI/netI 0.0913
_diffrn_reflns_Laue_measured_fraction_full 1.000
_diffrn_reflns_Laue_measured_fraction_max 0.991
_diffrn_reflns_limit_h_max 21
_diffrn_reflns_limit_h_min -21
_diffrn_reflns_limit_k_max 26
_diffrn_reflns_limit_k_min -26
_diffrn_reflns_limit_l_max 22
_diffrn_reflns_limit_l_min -22
_diffrn_reflns_number 76921
_diffrn_reflns_point_group_measured_fraction_full 1.000
_diffrn_reflns_point_group_measured_fraction_max 0.987
_diffrn_reflns_theta_full 25.242
_diffrn_reflns_theta_max 28.738
_diffrn_reflns_theta_min 1.772
_exptl_absorpt_coefficient_mu 0.195
_exptl_absorpt_correction_T_max 0.7453
_exptl_absorpt_correction_T_min 0.7022
_exptl_absorpt_correction_type multi-scan
_exptl_absorpt_process_details '(North et al., 1968)'
_exptl_crystal_colour colourless
_exptl_crystal_density_method 'not measured'
_exptl_crystal_description block
_exptl_crystal_F_000 2168
_exptl_crystal_size_max 0.36000
_exptl_crystal_size_mid 0.28000
_exptl_crystal_size_min 0.25000
_refine_diff_density_max 0.928
_refine_diff_density_min -0.591
_refine_diff_density_rms 0.134
_refine_ls_abs_structure_details
;
 Flack x determined using 3083 quotients [(I+)-(I-)]/[(I+)+(I-)]
 (Parsons, Flack and Wagner, Acta Cryst. B69 (2013) 249-259).
;
_refine_ls_abs_structure_Flack 0.27(11)
_refine_ls_extinction_coef 0.0164(17)
_refine_ls_extinction_expression Fc^*^=kFc[1+0.001xFc^2^\l^3^/sin(2\q)]^-1/4^
_refine_ls_extinction_method 'SHELXL-2014/7 (Sheldrick 2014'
_refine_ls_goodness_of_fit_ref 1.109
_refine_ls_hydrogen_treatment constr
_refine_ls_matrix_type full
_refine_ls_number_parameters 605
_refine_ls_number_reflns 11925
_refine_ls_number_restraints 2
_refine_ls_restrained_S_all 1.109
_refine_ls_R_factor_all 0.1407
_refine_ls_R_factor_gt 0.0873
_refine_ls_shift/su_max 0.083
_refine_ls_shift/su_mean 0.081
_refine_ls_structure_factor_coef Fsqd
_refine_ls_weighting_details 'w=1/[\s^2^(Fo^2^)+(0.1099P)^2^+8.7881P] where P=(Fo^2^+2Fc^2^)/3'
_refine_ls_weighting_scheme calc
_refine_ls_wR_factor_gt 0.2016
_refine_ls_wR_factor_ref 0.2616
_reflns_Friedel_coverage 0.989
_reflns_Friedel_fraction_full 1.000
_reflns_Friedel_fraction_max 0.983
_reflns_number_gt 7867
_reflns_number_total 11925
_reflns_threshold_expression 'I > 2\s(I)'
_cod_data_source_file jo8b01433_si_002.cif
_cod_data_source_block vbchem298_b
_cod_depositor_comments
;

2020-07-21
Z value and formula fixed to values more according to usual
chemical conventions.                 miguel
;
_cod_original_formula_sum 'C57 H46 Cl2 F2 N6'
_cod_original_formula_weight 923.94
_cod_original_formula_moiety '2(C28 H22 F N3), C H2 Cl2'
_cod_original_formula_units_Z 4
_cod_original_sg_symbol_H-M 'C c'
_cod_database_code 4035086
_shelx_shelxl_version_number 2014/7
_shelx_space_group_comment
;
The symmetry employed for this shelxl refinement is uniquely defined
by the following loop, which should always be used as a source of
symmetry information in preference to the above space-group names.
They are only intended as comments.
;
_shelx_estimated_absorpt_t_min 0.031
_shelx_estimated_absorpt_t_max 0.046
_exptl_absorpt_special_details SADABS

loop_
_space_group_symop_operation_xyz
'x, y, z'
'x, -y, z+1/2'
'x+1/2, y+1/2, z'
'x+1/2, -y+1/2, z+1/2'

loop_
_atom_site_label
_atom_site_type_symbol
_atom_site_fract_x
_atom_site_fract_y
_atom_site_fract_z
_atom_site_U_iso_or_equiv
_atom_site_adp_type
_atom_site_occupancy
_atom_site_site_symmetry_order
_atom_site_calc_flag
_atom_site_refinement_flags_posn
_atom_site_refinement_flags_adp
Cl4 Cl 0.2204(4) 0.5815(4) 0.4976(4) 0.168(3) Uani 1 1 d . .
Cl3 Cl 0.0503(5) 0.5686(4) 0.5191(5) 0.164(3) Uani 1 1 d . .
F2 F 0.9431(5) 0.5758(3) 0.2928(6) 0.067(2) Uani 1 1 d . .
F1 F 0.3180(5) 0.5769(4) 0.7204(5) 0.067(2) Uani 1 1 d . .
N4 N 0.7609(5) 0.6880(4) 0.2811(5) 0.0292(16) Uani 1 1 d . .
N6 N 0.7952(5) 0.6952(4) 0.4743(5) 0.0325(17) Uani 1 1 d . .
N2 N 0.5891(6) 0.7688(4) 0.8272(6) 0.0393(19) Uani 1 1 d . .
N3 N 0.4678(5) 0.6947(4) 0.5378(5) 0.0302(16) Uani 1 1 d . .
C7 C 0.6816(6) 0.8113(5) 0.7498(5) 0.0340(19) Uani 1 1 d . .
N1 N 0.5017(5) 0.6873(4) 0.7325(5) 0.0312(16) Uani 1 1 d . .
N5 N 0.6738(6) 0.7697(4) 0.1865(6) 0.039(2) Uani 1 1 d . .
C18 C 0.3684(9) 0.8943(7) 0.4645(8) 0.059(3) Uani 1 1 d . .
H12 H 0.3462 0.9382 0.4473 0.071 Uiso 1 1 calc R U
C16 C 0.4993(8) 0.8191(5) 0.5394(7) 0.041(2) Uani 1 1 d . .
H10 H 0.5640 0.8129 0.5723 0.050 Uiso 1 1 calc R U
C21 C 0.5932(6) 0.6121(4) 0.6262(6) 0.0289(18) Uani 1 1 d . .
C43 C 0.8253(6) 0.7634(5) 0.4970(6) 0.034(2) Uani 1 1 d . .
C40 C 0.5131(7) 0.7904(6) 0.2917(6) 0.047(3) Uani 1 1 d . .
H30 H 0.5063 0.7448 0.3020 0.056 Uiso 1 1 calc R U
C53 C 0.6784(8) 0.4978(5) 0.4384(8) 0.043(2) Uani 1 1 d . .
H40 H 0.7083 0.4653 0.4824 0.052 Uiso 1 1 calc R U
C41 C 0.7025(6) 0.7139(5) 0.3166(6) 0.0303(18) Uani 1 1 d . .
C34 C 0.6494(7) 0.7638(5) 0.2556(6) 0.0308(19) Uani 1 1 d . .
C26 C 0.5484(6) 0.5631(4) 0.5619(6) 0.0316(18) Uani 1 1 d . .
C42 C 0.7012(6) 0.6851(5) 0.3994(5) 0.0296(19) Uani 1 1 d . .
H31 H 0.6560 0.7118 0.4120 0.036 Uiso 1 1 calc R U
C37 C 0.5274(11) 0.9261(7) 0.2564(11) 0.071(4) Uani 1 1 d . .
H27 H 0.5279 0.9714 0.2409 0.086 Uiso 1 1 calc R U
C33 C 0.7404(7) 0.7230(5) 0.2022(6) 0.037(2) Uani 1 1 d . .
C1 C 0.4340(7) 0.6387(5) 0.7004(7) 0.039(2) Uani 1 1 d . .
H1 H 0.4202 0.6166 0.6468 0.047 Uiso 1 1 calc R U
C2 C 0.3865(7) 0.6235(5) 0.7505(8) 0.043(2) Uani 1 1 d . .
C20 C 0.3394(7) 0.7749(6) 0.4658(7) 0.041(2) Uani 1 1 d . .
H14 H 0.2975 0.7386 0.4499 0.050 Uiso 1 1 calc R U
C14 C 0.5611(6) 0.6875(4) 0.6148(5) 0.0279(18) Uani 1 1 d . .
H9 H 0.6067 0.7143 0.6029 0.033 Uiso 1 1 calc R U
C22 C 0.6740(7) 0.5954(5) 0.7028(7) 0.039(2) Uani 1 1 d . .
H15 H 0.7056 0.6280 0.7459 0.047 Uiso 1 1 calc R U
C52 C 0.6013(9) 0.4791(6) 0.3637(9) 0.049(3) Uani 1 1 d . .
H39 H 0.5798 0.4345 0.3559 0.059 Uiso 1 1 calc R U
C27 C 0.4627(8) 0.5808(5) 0.4767(8) 0.043(3) Uani 1 1 d . .
H19 H 0.4059 0.5673 0.4813 0.052 Uiso 1 1 calc R U
H20 H 0.4649 0.5563 0.4272 0.052 Uiso 1 1 calc R U
C45 C 0.7961(9) 0.8848(6) 0.4990(9) 0.054(3) Uani 1 1 d . .
H33 H 0.7538 0.9209 0.4828 0.065 Uiso 1 1 calc R U
C15 C 0.4383(7) 0.7643(5) 0.5160(6) 0.035(2) Uani 1 1 d . .
C50 C 0.5882(7) 0.5932(5) 0.3109(7) 0.038(2) Uani 1 1 d . .
H37 H 0.5572 0.6258 0.2676 0.045 Uiso 1 1 calc R U
C54 C 0.7155(7) 0.5639(5) 0.4526(7) 0.038(2) Uani 1 1 d . .
C28 C 0.4600(8) 0.6567(5) 0.4593(7) 0.040(2) Uani 1 1 d . .
H22 H 0.5117 0.6690 0.4456 0.048 Uiso 1 1 calc R U
H21 H 0.4012 0.6683 0.4083 0.048 Uiso 1 1 calc R U
C49 C 0.6687(6) 0.6127(5) 0.3878(6) 0.0332(19) Uani 1 1 d . .
C29 C 0.8301(6) 0.6386(5) 0.3121(6) 0.032(2) Uani 1 1 d . .
H23 H 0.8435 0.6149 0.3646 0.039 Uiso 1 1 calc R U
C47 C 0.9539(8) 0.8406(7) 0.5719(8) 0.053(3) Uani 1 1 d . .
H35 H 1.0185 0.8474 0.6050 0.064 Uiso 1 1 calc R U
C4 C 0.4711(9) 0.7064(6) 0.8602(8) 0.046(3) Uani 1 1 d . .
H3 H 0.4847 0.7284 0.9138 0.055 Uiso 1 1 calc R U
C5 C 0.5215(7) 0.7235(5) 0.8107(7) 0.034(2) Uani 1 1 d . .
C38 C 0.4667(9) 0.9047(7) 0.2899(10) 0.062(3) Uani 1 1 d . .
H28 H 0.4313 0.9368 0.3028 0.074 Uiso 1 1 calc R U
C11 C 0.8065(8) 0.8375(6) 0.7101(7) 0.049(3) Uani 1 1 d . .
H7 H 0.8504 0.8231 0.6905 0.059 Uiso 1 1 calc R U
C13 C 0.5614(6) 0.7133(5) 0.6996(6) 0.0284(19) Uani 1 1 d . .
C6 C 0.6127(7) 0.7631(5) 0.7579(7) 0.037(2) Uani 1 1 d . .
C36 C 0.5878(9) 0.8800(6) 0.2457(8) 0.049(3) Uani 1 1 d . .
H26 H 0.6324 0.8949 0.2273 0.059 Uiso 1 1 calc R U
C48 C 0.9199(7) 0.7766(5) 0.5461(6) 0.041(2) Uani 1 1 d . .
H36 H 0.9623 0.7405 0.5623 0.050 Uiso 1 1 calc R U
C23 C 0.7071(7) 0.5279(5) 0.7139(8) 0.045(3) Uani 1 1 d . .
H16 H 0.7606 0.5161 0.7654 0.055 Uiso 1 1 calc R U
C12 C 0.7474(7) 0.7907(5) 0.7231(6) 0.034(2) Uani 1 1 d . .
H8 H 0.7531 0.7448 0.7133 0.041 Uiso 1 1 calc R U
C31 C 0.8568(9) 0.6579(6) 0.1824(9) 0.050(3) Uani 1 1 d . .
H24 H 0.8886 0.6453 0.1492 0.060 Uiso 1 1 calc R U
C56 C 0.8038(8) 0.6570(5) 0.5537(6) 0.044(2) Uani 1 1 d . .
H45 H 0.7528 0.6697 0.5684 0.052 Uiso 1 1 calc R U
H44 H 0.8631 0.6683 0.6042 0.052 Uiso 1 1 calc R U
C51 C 0.5537(8) 0.5294(6) 0.2969(8) 0.046(3) Uani 1 1 d . .
H38 H 0.5002 0.5184 0.2451 0.056 Uiso 1 1 calc R U
C32 C 0.7913(9) 0.7065(6) 0.1539(8) 0.049(3) Uani 1 1 d . .
H25 H 0.7793 0.7297 0.1015 0.059 Uiso 1 1 calc R U
C25 C 0.5824(7) 0.4969(5) 0.5747(8) 0.041(2) Uani 1 1 d . .
H18 H 0.5514 0.4637 0.5322 0.050 Uiso 1 1 calc R U
C30 C 0.8764(8) 0.6262(5) 0.2645(9) 0.045(3) Uani 1 1 d . .
C55 C 0.8000(8) 0.5829(5) 0.5367(7) 0.048(3) Uani 1 1 d . .
H55A H 0.7979 0.5589 0.5865 0.057 Uiso 1 1 calc R U
H55B H 0.8569 0.5691 0.5323 0.057 Uiso 1 1 calc R U
C24 C 0.6635(7) 0.4807(5) 0.6521(8) 0.045(2) Uani 1 1 d . .
H17 H 0.6872 0.4367 0.6606 0.054 Uiso 1 1 calc R U
C35 C 0.5819(7) 0.8103(5) 0.2627(7) 0.035(2) Uani 1 1 d . .
C39 C 0.4567(7) 0.8382(7) 0.3047(9) 0.055(3) Uani 1 1 d . .
H29 H 0.4118 0.8249 0.3235 0.067 Uiso 1 1 calc R U
C19 C 0.3067(9) 0.8411(6) 0.4408(8) 0.052(3) Uani 1 1 d . .
H13 H 0.2423 0.8490 0.4079 0.063 Uiso 1 1 calc R U
C3 C 0.4029(8) 0.6580(6) 0.8296(8) 0.049(3) Uani 1 1 d . .
H2 H 0.3677 0.6479 0.8605 0.059 Uiso 1 1 calc R U
C8 C 0.6753(10) 0.8782(6) 0.7671(9) 0.056(3) Uani 1 1 d . .
H4 H 0.6318 0.8922 0.7874 0.067 Uiso 1 1 calc R U
C44 C 0.7642(8) 0.8180(6) 0.4736(7) 0.045(2) Uani 1 1 d . .
H32 H 0.6999 0.8104 0.4399 0.054 Uiso 1 1 calc R U
C17 C 0.4620(10) 0.8828(6) 0.5130(8) 0.055(3) Uani 1 1 d . .
H11 H 0.5029 0.9197 0.5291 0.066 Uiso 1 1 calc R U
C10 C 0.7995(9) 0.9056(7) 0.7268(9) 0.065(3) Uani 1 1 d . .
H6 H 0.8390 0.9374 0.7192 0.078 Uiso 1 1 calc R U
C58 C 0.1301(17) 0.6215(4) 0.5099(15) 0.080(2) Uani 1 1 d . .
H47 H 0.1571 0.6499 0.5627 0.096 Uiso 1 1 calc R U
H48 H 0.0974 0.6509 0.4589 0.096 Uiso 1 1 calc R U
C46 C 0.8930(9) 0.8956(6) 0.5493(9) 0.054(3) Uani 1 1 d . .
H34 H 0.9163 0.9392 0.5674 0.065 Uiso 1 1 calc R U
C9 C 0.7334(11) 0.9255(6) 0.7545(11) 0.064(4) Uani 1 1 d . .
H5 H 0.7275 0.9712 0.7649 0.077 Uiso 1 1 calc R U

loop_
_atom_site_aniso_label
_atom_site_aniso_U_11
_atom_site_aniso_U_22
_atom_site_aniso_U_33
_atom_site_aniso_U_23
_atom_site_aniso_U_13
_atom_site_aniso_U_12
Cl4 0.096(3) 0.320(9) 0.086(3) 0.026(4) 0.037(2) 0.049(4)
Cl3 0.162(5) 0.200(5) 0.120(4) 0.004(4) 0.052(4) -0.103(4)
F2 0.063(4) 0.061(4) 0.086(6) 0.000(4) 0.041(4) 0.027(4)
F1 0.068(5) 0.070(5) 0.076(5) -0.003(4) 0.044(4) -0.026(4)
N4 0.029(4) 0.032(4) 0.028(4) 0.000(3) 0.014(3) -0.003(3)
N6 0.028(4) 0.041(4) 0.024(4) 0.000(3) 0.008(3) 0.000(3)
N2 0.049(5) 0.038(4) 0.036(4) -0.002(4) 0.024(4) -0.003(4)
N3 0.031(4) 0.030(4) 0.025(4) 0.003(3) 0.008(3) 0.007(3)
C7 0.030(4) 0.042(5) 0.026(3) 0.002(3) 0.008(3) -0.007(4)
N1 0.030(4) 0.033(4) 0.031(4) 0.005(3) 0.014(3) 0.002(3)
N5 0.040(5) 0.043(5) 0.034(4) 0.005(4) 0.015(4) 0.003(4)
C18 0.071(8) 0.060(7) 0.050(7) 0.018(6) 0.031(6) 0.036(7)
C16 0.041(6) 0.036(5) 0.043(6) 0.011(4) 0.014(5) 0.004(4)
C21 0.035(4) 0.018(4) 0.036(4) 0.011(3) 0.017(4) 0.011(3)
C43 0.035(5) 0.045(5) 0.023(5) 0.002(4) 0.013(4) 0.001(4)
C40 0.034(5) 0.070(7) 0.034(5) 0.002(5) 0.012(4) -0.001(4)
C53 0.049(6) 0.035(5) 0.052(7) 0.012(5) 0.028(6) 0.011(4)
C41 0.025(4) 0.035(5) 0.031(4) -0.003(3) 0.012(4) 0.003(3)
C34 0.036(5) 0.032(4) 0.027(5) -0.003(4) 0.016(4) -0.001(4)
C26 0.034(4) 0.026(4) 0.036(5) 0.000(4) 0.017(4) -0.006(3)
C42 0.018(4) 0.052(5) 0.020(4) 0.001(4) 0.009(3) 0.003(3)
C37 0.074(9) 0.048(7) 0.095(10) 0.013(6) 0.041(8) 0.011(6)
C33 0.036(5) 0.046(5) 0.029(5) 0.003(4) 0.016(4) 0.001(4)
C1 0.045(6) 0.036(5) 0.038(5) 0.006(4) 0.019(5) 0.004(4)
C2 0.045(5) 0.042(5) 0.053(6) 0.010(4) 0.031(5) -0.004(4)
C20 0.036(5) 0.049(6) 0.037(6) 0.005(5) 0.013(5) 0.006(4)
C14 0.034(4) 0.014(3) 0.031(4) 0.004(3) 0.009(3) 0.005(3)
C22 0.033(5) 0.043(5) 0.039(5) 0.007(4) 0.014(4) 0.005(4)
C52 0.058(7) 0.038(5) 0.063(7) -0.014(5) 0.039(6) -0.013(5)
C27 0.044(6) 0.034(5) 0.032(6) -0.002(4) -0.001(5) 0.002(4)
C45 0.058(7) 0.044(6) 0.052(7) -0.010(5) 0.016(6) -0.006(5)
C15 0.040(5) 0.035(5) 0.028(4) 0.010(4) 0.013(4) 0.016(4)
C50 0.032(5) 0.041(5) 0.034(5) -0.001(4) 0.010(4) -0.004(4)
C54 0.032(5) 0.051(6) 0.035(5) 0.002(4) 0.018(4) -0.006(4)
C28 0.052(6) 0.042(6) 0.023(5) 0.001(4) 0.013(5) 0.009(5)
C49 0.026(4) 0.053(5) 0.026(4) 0.004(4) 0.016(3) 0.006(4)
C29 0.027(4) 0.030(4) 0.039(5) -0.001(4) 0.014(4) 0.004(3)
C47 0.040(6) 0.081(9) 0.040(6) -0.009(6) 0.019(5) -0.021(6)
C4 0.057(7) 0.053(6) 0.043(6) 0.005(5) 0.036(6) 0.008(5)
C5 0.043(6) 0.028(4) 0.036(5) 0.005(4) 0.022(5) 0.009(4)
C38 0.050(7) 0.059(8) 0.075(9) -0.002(7) 0.026(7) 0.015(6)
C11 0.047(6) 0.059(7) 0.042(5) 0.002(5) 0.021(5) 0.002(5)
C13 0.030(4) 0.030(4) 0.025(4) 0.006(3) 0.012(4) 0.007(3)
C6 0.031(5) 0.038(5) 0.039(5) 0.001(4) 0.013(4) 0.005(4)
C36 0.057(7) 0.048(6) 0.052(6) 0.007(5) 0.031(5) 0.011(5)
C48 0.038(5) 0.055(6) 0.031(4) -0.002(4) 0.014(4) -0.012(4)
C23 0.040(5) 0.039(5) 0.059(6) 0.023(5) 0.023(5) 0.021(4)
C12 0.031(5) 0.033(4) 0.033(5) 0.001(4) 0.008(4) -0.007(4)
C31 0.058(7) 0.057(7) 0.051(7) -0.010(6) 0.039(6) 0.000(6)
C56 0.043(6) 0.052(6) 0.028(4) 0.005(4) 0.008(4) -0.004(5)
C51 0.039(5) 0.051(6) 0.041(6) -0.004(5) 0.010(4) 0.003(4)
C32 0.057(7) 0.053(7) 0.045(5) 0.007(5) 0.031(5) 0.005(5)
C25 0.046(6) 0.037(5) 0.048(6) 0.006(4) 0.027(5) 0.005(4)
C30 0.037(6) 0.034(5) 0.059(7) -0.004(5) 0.017(5) 0.001(4)
C55 0.051(6) 0.049(6) 0.041(5) 0.015(4) 0.019(5) 0.003(5)
C24 0.041(5) 0.031(5) 0.063(7) 0.005(5) 0.023(5) 0.007(4)
C35 0.034(5) 0.040(5) 0.024(5) 0.005(4) 0.006(4) 0.003(4)
C39 0.031(5) 0.084(9) 0.050(7) -0.005(6) 0.017(5) 0.015(5)
C19 0.061(7) 0.053(7) 0.038(6) 0.015(5) 0.017(5) 0.028(6)
C3 0.051(6) 0.056(7) 0.056(6) 0.008(5) 0.037(5) 0.003(5)
C8 0.060(7) 0.039(6) 0.074(8) -0.006(6) 0.035(6) -0.005(5)
C44 0.047(6) 0.044(6) 0.035(5) -0.005(4) 0.011(4) -0.004(5)
C17 0.080(8) 0.037(6) 0.054(6) 0.006(5) 0.034(6) 0.004(5)
C10 0.063(7) 0.067(8) 0.067(8) 0.008(6) 0.030(6) -0.029(6)
C58 0.105(6) 0.071(5) 0.066(5) -0.014(9) 0.039(4) -0.014(11)
C46 0.070(8) 0.039(6) 0.053(7) -0.013(5) 0.027(6) -0.015(6)
C9 0.083(10) 0.034(6) 0.084(10) -0.004(6) 0.045(8) -0.023(6)

loop_
_atom_type_symbol
_atom_type_description
_atom_type_scat_dispersion_real
_atom_type_scat_dispersion_imag
_atom_type_scat_source
C C 0.0033 0.0016 'International Tables Vol C Tables 4.2.6.8 and 6.1.1.4'
H H 0.0000 0.0000 'International Tables Vol C Tables 4.2.6.8 and 6.1.1.4'
N N 0.0061 0.0033 'International Tables Vol C Tables 4.2.6.8 and 6.1.1.4'
Cl Cl 0.1484 0.1585 'International Tables Vol C Tables 4.2.6.8 and 6.1.1.4'
F F 0.0171 0.0103 'International Tables Vol C Tables 4.2.6.8 and 6.1.1.4'

loop_
_geom_angle_atom_site_label_1
_geom_angle_atom_site_label_2
_geom_angle_atom_site_label_3
_geom_angle
C29 N4 C41 131.3(8)
C29 N4 C33 121.2(8)
C41 N4 C33 107.5(8)
C43 N6 C42 116.6(7)
C43 N6 C56 110.8(7)
C42 N6 C56 110.7(7)
C5 N2 C6 105.2(8)
C15 N3 C28 111.7(7)
C15 N3 C14 113.5(7)
C28 N3 C14 112.9(7)
C8 C7 C12 119.8(10)
C8 C7 C6 118.2(10)
C12 C7 C6 122.0(9)
C1 N1 C13 131.3(8)
C1 N1 C5 122.8(8)
C13 N1 C5 105.8(8)
C33 N5 C34 105.2(8)
C17 C18 C19 119.7(12)
C17 C18 H12 120.1
C19 C18 H12 120.1
C17 C16 C15 118.4(10)
C17 C16 H10 120.9
C15 C16 H10 120.7
C22 C21 C26 119.7(8)
C22 C21 C14 117.2(8)
C26 C21 C14 123.0(7)
C48 C43 C44 117.4(9)
C48 C43 N6 119.0(9)
C44 C43 N6 123.6(9)
C39 C40 C35 120.5(11)
C39 C40 H30 119.9
C35 C40 H30 119.6
C52 C53 C54 123.1(11)
C52 C53 H40 118.5
C54 C53 H40 118.3
N4 C41 C34 104.1(8)
N4 C41 C42 122.2(8)
C34 C41 C42 133.6(8)
N5 C34 C41 111.9(8)
N5 C34 C35 120.1(9)
C41 C34 C35 127.7(9)
C25 C26 C21 120.3(9)
C25 C26 C27 119.1(9)
C21 C26 C27 120.6(8)
N6 C42 C41 108.3(7)
N6 C42 C49 113.4(7)
C41 C42 C49 112.5(7)
N6 C42 H31 107.7
C41 C42 H31 107.3
C49 C42 H31 107.3
C38 C37 C36 119.6(12)
C38 C37 H27 120.2
C36 C37 H27 120.2
N5 C33 N4 111.3(8)
N5 C33 C32 130.3(9)
N4 C33 C32 118.4(9)
N1 C1 C2 117.1(9)
N1 C1 H1 121.5
C2 C1 H1 121.4
F1 C2 C1 119.1(10)
F1 C2 C3 118.0(9)
C1 C2 C3 122.8(10)
C19 C20 C15 118.6(10)
C19 C20 H14 120.6
C15 C20 H14 120.9
N3 C14 C13 112.1(7)
N3 C14 C21 110.1(7)
C13 C14 C21 110.0(7)
N3 C14 H9 107.8
C13 C14 H9 108.3
C21 C14 H9 108.3
C21 C22 C23 118.8(10)
C21 C22 H15 120.6
C23 C22 H15 120.7
C53 C52 C51 118.6(10)
C53 C52 H39 120.5
C51 C52 H39 120.9
C26 C27 C28 110.2(9)
C26 C27 H19 109.4
C28 C27 H19 109.2
C26 C27 H20 109.9
C28 C27 H20 110.0
H19 C27 H20 108.1
C46 C45 C44 118.3(12)
C46 C45 H33 120.7
C44 C45 H33 121.0
C16 C15 C20 119.8(9)
C16 C15 N3 124.3(8)
C20 C15 N3 115.9(9)
C51 C50 C49 123.2(10)
C51 C50 H37 118.4
C49 C50 H37 118.4
C49 C54 C53 118.1(10)
C49 C54 C55 120.2(9)
C53 C54 C55 121.6(10)
N3 C28 C27 110.4(9)
N3 C28 H22 109.3
C27 C28 H22 109.3
N3 C28 H21 109.9
C27 C28 H21 109.8
H22 C28 H21 108.2
C54 C49 C50 118.5(9)
C54 C49 C42 121.6(8)
C50 C49 C42 119.9(8)
C30 C29 N4 117.4(9)
C30 C29 H23 121.3
N4 C29 H23 121.3
C48 C47 C46 120.6(10)
C48 C47 H35 119.9
C46 C47 H35 119.5
C3 C4 C5 120.1(10)
C3 C4 H3 120.2
C5 C4 H3 119.7
N2 C5 N1 111.5(8)
N2 C5 C4 130.2(10)
N1 C5 C4 118.2(9)
C39 C38 C37 122.0(12)
C39 C38 H28 119.0
C37 C38 H28 119.0
C10 C11 C12 119.5(11)
C10 C11 H7 120.0
C12 C11 H7 120.5
C6 C13 N1 106.0(8)
C6 C13 C14 131.9(9)
N1 C13 C14 122.1(8)
C13 C6 N2 111.4(9)
C13 C6 C7 128.2(9)
N2 C6 C7 120.2(9)
C37 C36 C35 120.1(12)
C37 C36 H26 119.9
C35 C36 H26 120.0
C47 C48 C43 122.3(10)
C47 C48 H36 118.9
C43 C48 H36 118.8
C24 C23 C22 121.4(10)
C24 C23 H16 119.2
C22 C23 H16 119.4
C7 C12 C11 120.7(9)
C7 C12 H8 119.8
C11 C12 H8 119.5
C32 C31 C30 118.0(10)
C32 C31 H24 121.4
C30 C31 H24 120.6
N6 C56 C55 110.4(9)
N6 C56 H45 109.9
C55 C56 H45 109.9
N6 C56 H44 109.2
C55 C56 H44 109.4
H45 C56 H44 108.0
C50 C51 C52 118.5(10)
C50 C51 H38 120.6
C52 C51 H38 120.9
C31 C32 C33 120.6(10)
C31 C32 H25 119.5
C33 C32 H25 119.9
C26 C25 C24 119.4(10)
C26 C25 H18 120.4
C24 C25 H18 120.3
C29 C30 F2 118.1(11)
C29 C30 C31 124.1(10)
F2 C30 C31 117.6(10)
C56 C55 C54 111.8(9)
C56 C55 H55A 108.9
C54 C55 H55A 109.0
C56 C55 H55B 109.6
C54 C55 H55B 109.5
H55A C55 H55B 107.9
C23 C24 C25 120.5(9)
C23 C24 H17 119.6
C25 C24 H17 119.9
C36 C35 C40 117.6(10)
C36 C35 C34 118.9(10)
C40 C35 C34 123.4(9)
C38 C39 C40 119.8(12)
C38 C39 H29 120.3
C40 C39 H29 119.9
C18 C19 C20 120.5(11)
C18 C19 H13 119.7
C20 C19 H13 119.8
C4 C3 C2 118.8(9)
C4 C3 H2 120.3
C2 C3 H2 120.9
C7 C8 C9 120.2(13)
C7 C8 H4 119.9
C9 C8 H4 119.9
C43 C44 C45 122.2(11)
C43 C44 H32 119.0
C45 C44 H32 118.8
C18 C17 C16 123.0(12)
C18 C17 H11 118.7
C16 C17 H11 118.3
C9 C10 C11 119.0(10)
C9 C10 H6 120.4
C11 C10 H6 120.6
Cl3 C58 Cl4 114.6(6)
Cl3 C58 H47 108.6
Cl4 C58 H47 108.6
Cl3 C58 H48 108.7
Cl4 C58 H48 108.5
H47 C58 H48 107.6
C47 C46 C45 119.1(11)
C47 C46 H34 120.4
C45 C46 H34 120.4
C10 C9 C8 120.7(12)
C10 C9 H5 119.6
C8 C9 H5 119.7

loop_
_geom_bond_atom_site_label_1
_geom_bond_atom_site_label_2
_geom_bond_distance
Cl4 C58 1.72(2)
Cl3 C58 1.692(19)
F2 C30 1.370(12)
F1 C2 1.336(12)
N4 C29 1.383(11)
N4 C41 1.391(11)
N4 C33 1.392(12)
N6 C43 1.420(12)
N6 C42 1.473(11)
N6 C56 1.479(12)
N2 C5 1.323(13)
N2 C6 1.367(13)
N3 C15 1.443(11)
N3 C28 1.467(12)
N3 C14 1.474(11)
C7 C8 1.361(15)
C7 C12 1.360(14)
C7 C6 1.494(14)
N1 C1 1.357(13)
N1 C13 1.378(12)
N1 C5 1.397(13)
N5 C33 1.333(13)
N5 C34 1.373(12)
C18 C17 1.353(18)
C18 C19 1.364(18)
C18 H12 0.9300
C16 C17 1.375(15)
C16 C15 1.382(15)
C16 H10 0.9300
C21 C22 1.390(13)
C21 C26 1.385(13)
C21 C14 1.554(10)
C43 C48 1.373(14)
C43 C44 1.380(15)
C40 C39 1.376(15)
C40 C35 1.423(14)
C40 H30 0.9300
C53 C52 1.354(17)
C53 C54 1.404(15)
C53 H40 0.9300
C41 C34 1.397(13)
C41 C42 1.502(12)
C34 C35 1.448(13)
C26 C25 1.390(13)
C26 C27 1.509(14)
C42 C49 1.499(13)
C42 H31 0.9800
C37 C38 1.37(2)
C37 C36 1.384(17)
C37 H27 0.9300
C33 C32 1.404(14)
C1 C2 1.380(13)
C1 H1 0.9300
C2 C3 1.404(17)
C20 C19 1.397(14)
C20 C15 1.422(14)
C20 H14 0.9300
C14 C13 1.502(13)
C14 H9 0.9800
C22 C23 1.411(13)
C22 H15 0.9300
C52 C51 1.433(17)
C52 H39 0.9300
C27 C28 1.520(14)
C27 H19 0.9700
C27 H20 0.9700
C45 C46 1.398(18)
C45 C44 1.406(15)
C45 H33 0.9300
C50 C51 1.348(15)
C50 C49 1.404(14)
C50 H37 0.9300
C54 C49 1.393(14)
C54 C55 1.496(15)
C28 H22 0.9700
C28 H21 0.9700
C29 C30 1.317(14)
C29 H23 0.9300
C47 C48 1.365(15)
C47 C46 1.385(18)
C47 H35 0.9300
C4 C3 1.357(17)
C4 C5 1.417(14)
C4 H3 0.9300
C38 C39 1.356(19)
C38 H28 0.9300
C11 C10 1.385(17)
C11 C12 1.395(14)
C11 H7 0.9300
C13 C6 1.368(14)
C36 C35 1.415(15)
C36 H26 0.9300
C48 H36 0.9300
C23 C24 1.332(16)
C23 H16 0.9300
C12 H8 0.9300
C31 C32 1.333(17)
C31 C30 1.411(18)
C31 H24 0.9300
C56 C55 1.483(15)
C56 H45 0.9700
C56 H44 0.9700
C51 H38 0.9300
C32 H25 0.9300
C25 C24 1.397(16)
C25 H18 0.9300
C55 H55A 0.9700
C55 H55B 0.9700
C24 H17 0.9300
C39 H29 0.9300
C19 H13 0.9300
C3 H2 0.9300
C8 C9 1.387(17)
C8 H4 0.9300
C44 H32 0.9300
C17 H11 0.9300
C10 C9 1.37(2)
C10 H6 0.9300
C58 H47 0.9700
C58 H48 0.9700
C46 H34 0.9300
C9 H5 0.9300
